data_2215841
loop_
_publ_author_name
'Li-Ming Zhou'
'Guang-Hui Sun'
'Li-Jun Gao'
'Shao-Ming Fang'
'Wei-Dong Yan'

_publ_section_title
;Trichlorido(<i>N</i>,<i>N</i>-dimethylformamide-\k<i>O</i>)bis(1,10-phenanthroline-\k^2^<i>N</i>,<i>N</i>')lanthanum(III)
 <i>N</i>,<i>N</i>-dimethylformamide disolvate
;
_journal_coeditor_code CI2472
_journal_issue 11
_journal_name_full 'Acta Crystallographica Section E'
_journal_page_first m2637
_journal_page_last m2638
_journal_paper_doi 10.1107/S1600536807046739
_journal_volume 63
_journal_year 2007
_chemical_formula_iupac '[La Cl3 (C12 H8 N2)2 (C3 H7 N O)], 2C3 H7 N O'
_chemical_formula_moiety 'C27 H23 Cl3 La N5 O1, 2C3 H7 N O'
_chemical_formula_sum 'C33 H37 Cl3 La N7 O3'
_chemical_formula_weight 824.96
_chemical_name_systematic
;
Trichlorido(<i>N</i>,<i>N</i>-dimethylformamide-\kO)bis(1,10-phenanthroline-\
\k^2^<i>N</i>,<i>N</i>')lanthanum(III) <i>N</i>,<i>N</i>-dimethylformamide
disolvate
;
_space_group_IT_number 14
_symmetry_cell_setting monoclinic
_symmetry_space_group_name_Hall '-P 2ybc'
_symmetry_space_group_name_H-M 'P 1 21/c 1'
_atom_sites_solution_hydrogens geom
_atom_sites_solution_primary direct
_atom_sites_solution_secondary difmap
_audit_creation_method SHELXL-97
_cell_angle_alpha 90.00
_cell_angle_beta 91.5210(10)
_cell_angle_gamma 90.00
_cell_formula_units_Z 4
_cell_length_a 10.0344(11)
_cell_length_b 17.3861(19)
_cell_length_c 20.768(2)
_cell_measurement_reflns_used 5052
_cell_measurement_temperature 294(2)
_cell_measurement_theta_max 22.88
_cell_measurement_theta_min 2.34
_cell_volume 3621.9(7)
_computing_cell_refinement 'SAINT (Bruker, 1998)'
_computing_data_collection 'SMART (Bruker, 1998)'
_computing_data_reduction 'SAINT (Bruker, 1998)'
_computing_molecular_graphics 'SHELXTL (Bruker, 1998)'
_computing_publication_material 'SHELXTL (Bruker, 1998) and PLATON (Spek, 2003)'
_computing_structure_refinement 'SHELXL97 (Sheldrick, 1997)'
_computing_structure_solution 'SHELXS97 (Sheldrick, 1997)'
_diffrn_ambient_temperature 293(2)
_diffrn_measured_fraction_theta_full 0.999
_diffrn_measured_fraction_theta_max 0.999
_diffrn_measurement_device_type 'Bruker SMART CCD area-detector'
_diffrn_measurement_method '\f and \w'
_diffrn_radiation_monochromator graphite
_diffrn_radiation_source 'fine-focus sealed tube'
_diffrn_radiation_type MoK\a
_diffrn_radiation_wavelength 0.71073
_diffrn_reflns_av_R_equivalents 0.0433
_diffrn_reflns_av_sigmaI/netI 0.0400
_diffrn_reflns_limit_h_max 12
_diffrn_reflns_limit_h_min -12
_diffrn_reflns_limit_k_max 21
_diffrn_reflns_limit_k_min -21
_diffrn_reflns_limit_l_max 25
_diffrn_reflns_limit_l_min -25
_diffrn_reflns_number 26591
_diffrn_reflns_theta_full 25.50
_diffrn_reflns_theta_max 25.50
_diffrn_reflns_theta_min 2.34
_diffrn_standards_number 0
_exptl_absorpt_coefficient_mu 1.444
_exptl_absorpt_correction_T_max 0.7998
_exptl_absorpt_correction_T_min 0.6914
_exptl_absorpt_correction_type multi-scan
_exptl_absorpt_process_details '(SADABS; Bruker, 1998)'
_exptl_crystal_colour colourless
_exptl_crystal_density_diffrn 1.513
_exptl_crystal_density_method 'not measured'
_exptl_crystal_description Block
_exptl_crystal_F_000 1664
_exptl_crystal_size_max 0.28
_exptl_crystal_size_mid 0.18
_exptl_crystal_size_min 0.16
_refine_diff_density_max 0.646
_refine_diff_density_min -0.354
_refine_ls_extinction_method none
_refine_ls_goodness_of_fit_ref 1.008
_refine_ls_hydrogen_treatment constr
_refine_ls_matrix_type full
_refine_ls_number_parameters 430
_refine_ls_number_reflns 6738
_refine_ls_number_restraints 0
_refine_ls_restrained_S_all 1.008
_refine_ls_R_factor_all 0.0498
_refine_ls_R_factor_gt 0.0334
_refine_ls_shift/su_max 0.001
_refine_ls_shift/su_mean 0.000
_refine_ls_structure_factor_coef Fsqd
_refine_ls_weighting_details 'calc w=1/[\s^2^(Fo^2^)+(0.0362P)^2^+2.0867P] where P=(Fo^2^+2Fc^2^)/3'
_refine_ls_weighting_scheme calc
_refine_ls_wR_factor_gt 0.0731
_refine_ls_wR_factor_ref 0.0815
_reflns_number_gt 5246
_reflns_number_total 6738
_reflns_threshold_expression I>2\s(I)
_cod_data_source_file ci2472.cif
_cod_data_source_block I
_cod_depositor_comments
;
The following automatic conversions were performed:
'_symmetry_cell_setting' value 'Monoclinic' changed to 'monoclinic'
according to '/home/saulius/struct/CIF-dictionaries/cif_core.dic'
dictionary named 'cif_core.dic' version 2.4.1 from
2010-06-29.

'_geom_bond_publ_flag' value 'YES' changed to 'yes' according
to '/home/saulius/struct/CIF-dictionaries/cif_core.dic' dictionary named
'cif_core.dic' version 2.4.1 from 2010-06-29 (8
times).

'_geom_angle_publ_flag' value 'YES' changed to 'yes' according to
'/home/saulius/struct/CIF-dictionaries/cif_core.dic' dictionary named
'cif_core.dic' version 2.4.1 from 2010-06-29 (28 times).

Automatic conversion script
Id: cif_fix_enum 1527 2010-12-29 10:47:43Z saulius 

The following automatic conversions were performed:

'_symmetry_cell_setting' value 'Monoclinic' changed to 'monoclinic'
according to /home/saulius/struct/CIF-dictionaries/cif_core.dic
dictionary named 'cif_core.dic' version 2.4.1 from
2010-06-29.

'_geom_bond_publ_flag' value 'YES' changed to 'yes'
according to /home/saulius/struct/CIF-dictionaries/cif_core.dic
dictionary named 'cif_core.dic' version 2.4.1 from 2010-06-29 (8
times).

'_geom_angle_publ_flag' value 'YES' changed to 'yes'
according to /home/saulius/struct/CIF-dictionaries/cif_core.dic
dictionary named 'cif_core.dic' version 2.4.1 from 2010-06-29 (28
times).

Automatic conversion script
Id: cif_fix_values 1715 2011-07-08 13:25:40Z adriana 
;
_cod_original_sg_symbol_H-M 'P 21/c'
_cod_database_code 2215841
_cod_database_fobs_code 2215841

loop_
_symmetry_equiv_pos_as_xyz
'x, y, z'
'-x, y+1/2, -z+1/2'
'-x, -y, -z'
'x, -y-1/2, z-1/2'

loop_
_atom_site_type_symbol
_atom_site_label
_atom_site_fract_x
_atom_site_fract_y
_atom_site_fract_z
_atom_site_U_iso_or_equiv
_atom_site_adp_type
_atom_site_calc_flag
_atom_site_refinement_flags
_atom_site_occupancy
La La1 0.26566(2) 0.257762(11) 0.006982(10) 0.03058(8) Uani d . 1
Cl Cl1 0.42502(11) 0.22137(6) -0.09739(5) 0.0509(3) Uani d . 1
Cl Cl2 0.09143(12) 0.32315(6) -0.08456(5) 0.0587(3) Uani d . 1
Cl Cl3 0.03624(10) 0.23105(6) 0.07937(5) 0.0520(3) Uani d . 1
O O1 0.3370(3) 0.27886(15) 0.12551(12) 0.0440(6) Uani d . 1
O O2 0.6722(5) 0.1430(3) 0.2457(2) 0.1301(19) Uani d . 1
O O3 0.7636(5) 0.4546(3) 0.2676(3) 0.144(2) Uani d . 1
N N1 0.2527(3) 0.40798(16) 0.04116(15) 0.0373(7) Uani d . 1
N N2 0.4970(3) 0.34111(17) 0.02658(15) 0.0400(8) Uani d . 1
N N3 0.3672(3) 0.12430(16) 0.05227(14) 0.0356(7) Uani d . 1
N N4 0.1654(3) 0.12260(16) -0.03921(14) 0.0352(7) Uani d . 1
N N5 0.3434(4) 0.35285(19) 0.21560(15) 0.0496(9) Uani d . 1
N N6 0.8099(4) 0.2435(2) 0.2642(2) 0.0698(11) Uani d . 1
N N7 0.7912(6) 0.5802(3) 0.24929(19) 0.0836(14) Uani d . 1
C C1 0.6158(4) 0.3090(3) 0.0201(2) 0.0585(12) Uani d . 1
H H1 0.6203 0.2614 0.0000 0.070 Uiso calc R 1
C C2 0.7353(4) 0.3434(3) 0.0421(3) 0.0701(14) Uani d . 1
H H2 0.8166 0.3187 0.0373 0.084 Uiso calc R 1
C C3 0.7290(4) 0.4140(3) 0.0707(2) 0.0641(13) Uani d . 1
H H3 0.8067 0.4377 0.0859 0.077 Uiso calc R 1
C C4 0.6068(4) 0.4505(2) 0.07696(19) 0.0468(10) Uani d . 1
C C5 0.5942(5) 0.5259(3) 0.1058(2) 0.0581(12) Uani d . 1
H H5 0.6703 0.5528 0.1188 0.070 Uiso calc R 1
C C6 0.4740(5) 0.5572(2) 0.1138(2) 0.0598(12) Uani d . 1
H H6 0.4683 0.6055 0.1328 0.072 Uiso calc R 1
C C7 0.3546(4) 0.5186(2) 0.09412(19) 0.0462(10) Uani d . 1
C C8 0.2273(5) 0.5492(2) 0.1026(2) 0.0632(13) Uani d . 1
H H8 0.2175 0.5962 0.1233 0.076 Uiso calc R 1
C C9 0.1166(5) 0.5098(2) 0.0802(2) 0.0602(12) Uani d . 1
H H9 0.0315 0.5296 0.0854 0.072 Uiso calc R 1
C C10 0.1348(4) 0.4399(2) 0.04980(19) 0.0453(10) Uani d . 1
H H10 0.0595 0.4137 0.0345 0.054 Uiso calc R 1
C C11 0.3634(4) 0.44669(19) 0.06299(17) 0.0357(8) Uani d . 1
C C12 0.4919(4) 0.4117(2) 0.05481(17) 0.0375(9) Uani d . 1
C C13 0.4663(4) 0.1231(2) 0.09572(19) 0.0428(10) Uani d . 1
H H13 0.4993 0.1700 0.1107 0.051 Uiso calc R 1
C C14 0.5246(4) 0.0559(2) 0.1206(2) 0.0484(10) Uani d . 1
H H14 0.5949 0.0584 0.1506 0.058 Uiso calc R 1
C C15 0.4764(4) -0.0129(2) 0.10010(18) 0.0433(10) Uani d . 1
H H15 0.5136 -0.0583 0.1160 0.052 Uiso calc R 1
C C16 0.3702(4) -0.0157(2) 0.05486(17) 0.0377(9) Uani d . 1
C C17 0.3136(4) -0.0860(2) 0.0320(2) 0.0489(10) Uani d . 1
H H17 0.3460 -0.1323 0.0485 0.059 Uiso calc R 1
C C18 0.2146(4) -0.0872(2) -0.01270(19) 0.0474(10) Uani d . 1
H H18 0.1801 -0.1340 -0.0269 0.057 Uiso calc R 1
C C19 0.1617(4) -0.0170(2) -0.03869(18) 0.0380(9) Uani d . 1
C C20 0.0596(4) -0.0155(2) -0.08625(19) 0.0494(11) Uani d . 1
H H20 0.0237 -0.0613 -0.1021 0.059 Uiso calc R 1
C C21 0.0136(4) 0.0529(2) -0.1090(2) 0.0509(11) Uani d . 1
H H21 -0.0535 0.0545 -0.1407 0.061 Uiso calc R 1
C C22 0.0683(4) 0.1209(2) -0.08395(18) 0.0437(10) Uani d . 1
H H22 0.0350 0.1675 -0.0995 0.052 Uiso calc R 1
C C23 0.2118(3) 0.0541(2) -0.01683(17) 0.0330(8) Uani d . 1
C C24 0.3191(3) 0.05489(19) 0.03160(17) 0.0325(8) Uani d . 1
C C25 0.2831(4) 0.3200(2) 0.16585(19) 0.0435(9) Uani d . 1
H H25 0.1920 0.3285 0.1605 0.052 Uiso calc R 1
C C26 0.4842(5) 0.3404(3) 0.2277(2) 0.0818(17) Uani d . 1
H H26A 0.5181 0.3064 0.1957 0.123 Uiso calc R 1
H H26B 0.4978 0.3179 0.2696 0.123 Uiso calc R 1
H H26C 0.5304 0.3887 0.2260 0.123 Uiso calc R 1
C C27 0.2728(6) 0.4020(3) 0.2598(2) 0.0888(19) Uani d . 1
H H27A 0.1803 0.4043 0.2470 0.133 Uiso calc R 1
H H27B 0.3103 0.4528 0.2591 0.133 Uiso calc R 1
H H27C 0.2812 0.3814 0.3026 0.133 Uiso calc R 1
C C28 0.7594(6) 0.1871(4) 0.2296(3) 0.0913(18) Uani d . 1
H H28 0.7935 0.1800 0.1888 0.110 Uiso calc R 1
C C29 0.9215(7) 0.2898(4) 0.2434(3) 0.125(3) Uani d . 1
H H29A 0.9457 0.2742 0.2009 0.187 Uiso calc R 1
H H29B 0.9961 0.2826 0.2727 0.187 Uiso calc R 1
H H29C 0.8964 0.3430 0.2428 0.187 Uiso calc R 1
C C30 0.7630(5) 0.2612(3) 0.3266(2) 0.0706(14) Uani d . 1
H H30A 0.6812 0.2341 0.3334 0.106 Uiso calc R 1
H H30B 0.7477 0.3155 0.3298 0.106 Uiso calc R 1
H H30C 0.8285 0.2458 0.3586 0.106 Uiso calc R 1
C C31 0.7195(7) 0.5191(4) 0.2607(3) 0.0947(19) Uani d . 1
H H31 0.6279 0.5257 0.2638 0.114 Uiso calc R 1
C C32 0.9289(7) 0.5736(6) 0.2425(4) 0.176(5) Uani d . 1
H H32A 0.9736 0.5875 0.2822 0.265 Uiso calc R 1
H H32B 0.9570 0.6072 0.2088 0.265 Uiso calc R 1
H H32C 0.9506 0.5214 0.2318 0.265 Uiso calc R 1
C C33 0.7247(9) 0.6535(4) 0.2441(3) 0.163(4) Uani d . 1
H H33A 0.7305 0.6725 0.2009 0.245 Uiso calc R 1
H H33B 0.7666 0.6894 0.2734 0.245 Uiso calc R 1
H H33C 0.6327 0.6476 0.2547 0.245 Uiso calc R 1

loop_
_atom_site_aniso_label
_atom_site_aniso_U_11
_atom_site_aniso_U_22
_atom_site_aniso_U_33
_atom_site_aniso_U_12
_atom_site_aniso_U_13
_atom_site_aniso_U_23
La1 0.03234(12) 0.02500(11) 0.03420(12) 0.00314(9) -0.00294(8) -0.00165(9)
Cl1 0.0566(6) 0.0495(6) 0.0471(6) 0.0077(5) 0.0107(5) -0.0044(5)
Cl2 0.0715(8) 0.0464(6) 0.0568(7) 0.0191(5) -0.0240(6) -0.0020(5)
Cl3 0.0413(5) 0.0584(7) 0.0565(6) -0.0077(5) 0.0072(5) -0.0122(5)
O1 0.0524(17) 0.0405(15) 0.0387(15) 0.0028(12) -0.0036(13) -0.0026(12)
O2 0.125(4) 0.137(4) 0.128(4) -0.054(3) -0.008(3) -0.042(3)
O3 0.154(5) 0.095(4) 0.182(5) -0.011(3) -0.047(4) 0.037(3)
N1 0.0376(18) 0.0280(16) 0.0460(19) 0.0024(13) -0.0009(15) 0.0007(14)
N2 0.0380(18) 0.0356(18) 0.046(2) 0.0034(14) -0.0009(15) -0.0005(14)
N3 0.0353(17) 0.0339(17) 0.0373(18) 0.0038(13) -0.0059(14) -0.0009(13)
N4 0.0363(17) 0.0318(17) 0.0372(17) 0.0019(13) -0.0058(14) -0.0023(13)
N5 0.061(2) 0.051(2) 0.036(2) -0.0058(17) -0.0053(17) -0.0072(16)
N6 0.069(3) 0.064(3) 0.077(3) -0.002(2) 0.013(2) -0.014(2)
N7 0.139(5) 0.056(3) 0.055(3) -0.011(3) -0.005(3) 0.005(2)
C1 0.040(2) 0.051(3) 0.085(3) 0.013(2) 0.001(2) -0.005(2)
C2 0.033(3) 0.079(4) 0.099(4) 0.007(2) 0.001(3) 0.004(3)
C3 0.039(3) 0.078(4) 0.075(3) -0.011(2) -0.010(2) 0.007(3)
C4 0.049(3) 0.051(3) 0.040(2) -0.013(2) -0.0027(19) 0.0043(19)
C5 0.066(3) 0.058(3) 0.050(3) -0.027(2) -0.010(2) -0.002(2)
C6 0.079(4) 0.039(2) 0.061(3) -0.016(2) -0.004(3) -0.009(2)
C7 0.063(3) 0.031(2) 0.044(2) -0.0052(19) -0.001(2) -0.0037(17)
C8 0.083(4) 0.035(2) 0.072(3) 0.007(2) 0.005(3) -0.014(2)
C9 0.060(3) 0.046(3) 0.075(3) 0.020(2) -0.002(3) -0.009(2)
C10 0.042(2) 0.037(2) 0.057(3) 0.0067(18) -0.004(2) -0.0037(19)
C11 0.046(2) 0.0257(18) 0.035(2) -0.0021(16) -0.0010(18) 0.0037(15)
C12 0.041(2) 0.036(2) 0.036(2) -0.0059(17) -0.0014(17) 0.0055(16)
C13 0.046(2) 0.033(2) 0.049(2) 0.0002(17) -0.010(2) -0.0032(17)
C14 0.046(2) 0.049(3) 0.050(3) 0.0069(19) -0.011(2) 0.002(2)
C15 0.050(2) 0.036(2) 0.044(2) 0.0122(18) -0.003(2) 0.0074(17)
C16 0.046(2) 0.031(2) 0.036(2) 0.0074(17) 0.0035(18) 0.0010(16)
C17 0.068(3) 0.026(2) 0.053(3) 0.0053(19) 0.005(2) 0.0012(18)
C18 0.058(3) 0.029(2) 0.055(3) -0.0016(18) 0.001(2) -0.0068(18)
C19 0.041(2) 0.033(2) 0.040(2) -0.0037(16) 0.0047(18) -0.0050(16)
C20 0.053(3) 0.046(3) 0.050(3) -0.010(2) -0.005(2) -0.012(2)
C21 0.048(3) 0.053(3) 0.051(3) -0.005(2) -0.015(2) -0.008(2)
C22 0.046(2) 0.038(2) 0.046(2) 0.0038(18) -0.013(2) -0.0015(18)
C23 0.0292(19) 0.035(2) 0.035(2) 0.0036(15) 0.0055(16) -0.0026(16)
C24 0.036(2) 0.0276(18) 0.034(2) 0.0024(15) 0.0035(17) -0.0016(15)
C25 0.045(2) 0.044(2) 0.041(2) 0.0005(19) -0.0059(19) 0.0025(19)
C26 0.063(3) 0.124(5) 0.057(3) -0.015(3) -0.015(3) -0.008(3)
C27 0.112(5) 0.093(4) 0.062(4) 0.009(3) -0.003(3) -0.030(3)
C28 0.090(5) 0.102(5) 0.082(4) 0.007(4) -0.007(4) -0.018(4)
C29 0.132(6) 0.112(5) 0.134(6) -0.038(5) 0.071(5) -0.032(5)
C30 0.070(3) 0.070(3) 0.072(3) 0.000(3) -0.004(3) -0.002(3)
C31 0.110(5) 0.089(5) 0.085(4) 0.009(4) -0.006(4) 0.023(4)
C32 0.092(6) 0.277(12) 0.158(8) -0.051(6) -0.041(5) 0.131(8)
C33 0.309(12) 0.073(5) 0.110(6) 0.048(6) 0.048(7) -0.017(4)

loop_
_atom_type_symbol
_atom_type_description
_atom_type_scat_dispersion_real
_atom_type_scat_dispersion_imag
_atom_type_scat_source
C C 0.0033 0.0016 'International Tables Vol C Tables 4.2.6.8 and 6.1.1.4'
H H 0.0000 0.0000 'International Tables Vol C Tables 4.2.6.8 and 6.1.1.4'
N N 0.0061 0.0033 'International Tables Vol C Tables 4.2.6.8 and 6.1.1.4'
O O 0.0106 0.0060 'International Tables Vol C Tables 4.2.6.8 and 6.1.1.4'
Cl Cl 0.1484 0.1585 'International Tables Vol C Tables 4.2.6.8 and 6.1.1.4'
La La -0.2871 2.4523 'International Tables Vol C Tables 4.2.6.8 and 6.1.1.4'

loop_
_geom_angle_atom_site_label_1
_geom_angle_atom_site_label_2
_geom_angle_atom_site_label_3
_geom_angle
_geom_angle_publ_flag
O1 La1 N3 72.27(8) yes
O1 La1 N1 68.04(9) yes
N3 La1 N1 139.37(9) yes
O1 La1 N4 123.48(8) yes
N3 La1 N4 60.79(9) yes
N1 La1 N4 154.78(9) yes
O1 La1 N2 64.66(9) yes
N3 La1 N2 95.27(9) yes
N1 La1 N2 60.07(9) yes
N4 La1 N2 143.87(9) yes
O1 La1 Cl2 138.37(6) yes
N3 La1 Cl2 144.41(7) yes
N1 La1 Cl2 75.66(7) yes
N4 La1 Cl2 83.83(6) yes
N2 La1 Cl2 113.34(7) yes
O1 La1 Cl1 128.55(6) yes
N3 La1 Cl1 81.78(7) yes
N1 La1 Cl1 116.93(7) yes
N4 La1 Cl1 75.24(7) yes
N2 La1 Cl1 74.76(7) yes
Cl2 La1 Cl1 85.70(3) yes
O1 La1 Cl3 73.96(6) yes
N3 La1 Cl3 88.78(7) yes
N1 La1 Cl3 88.48(7) yes
N4 La1 Cl3 75.32(7) yes
N2 La1 Cl3 134.71(7) yes
Cl2 La1 Cl3 85.68(4) yes
Cl1 La1 Cl3 150.02(3) yes
C25 O1 La1 128.0(2) ?
C10 N1 C11 118.1(3) ?
C10 N1 La1 119.3(2) ?
C11 N1 La1 121.1(2) ?
C1 N2 C12 117.8(3) ?
C1 N2 La1 121.3(3) ?
C12 N2 La1 119.8(2) ?
C13 N3 C24 117.0(3) ?
C13 N3 La1 121.4(2) ?
C24 N3 La1 121.6(2) ?
C22 N4 C23 117.3(3) ?
C22 N4 La1 121.5(2) ?
C23 N4 La1 121.2(2) ?
C25 N5 C26 120.0(4) ?
C25 N5 C27 122.0(4) ?
C26 N5 C27 118.0(4) ?
C28 N6 C30 122.0(5) ?
C28 N6 C29 122.7(5) ?
C30 N6 C29 115.3(4) ?
C31 N7 C32 120.1(6) ?
C31 N7 C33 118.4(7) ?
C32 N7 C33 121.5(6) ?
N2 C1 C2 123.4(4) ?
N2 C1 H1 118.3 ?
C2 C1 H1 118.3 ?
C3 C2 C1 118.4(4) ?
C3 C2 H2 120.8 ?
C1 C2 H2 120.8 ?
C2 C3 C4 120.2(4) ?
C2 C3 H3 119.9 ?
C4 C3 H3 119.9 ?
C3 C4 C12 118.0(4) ?
C3 C4 C5 122.7(4) ?
C12 C4 C5 119.4(4) ?
C6 C5 C4 120.6(4) ?
C6 C5 H5 119.7 ?
C4 C5 H5 119.7 ?
C5 C6 C7 121.8(4) ?
C5 C6 H6 119.1 ?
C7 C6 H6 119.1 ?
C8 C7 C11 117.6(4) ?
C8 C7 C6 123.4(4) ?
C11 C7 C6 119.1(4) ?
C9 C8 C7 120.1(4) ?
C9 C8 H8 120.0 ?
C7 C8 H8 120.0 ?
C8 C9 C10 118.4(4) ?
C8 C9 H9 120.8 ?
C10 C9 H9 120.8 ?
N1 C10 C9 124.0(4) ?
N1 C10 H10 118.0 ?
C9 C10 H10 118.0 ?
N1 C11 C7 121.8(3) ?
N1 C11 C12 118.4(3) ?
C7 C11 C12 119.7(3) ?
N2 C12 C4 122.3(4) ?
N2 C12 C11 118.4(3) ?
C4 C12 C11 119.3(3) ?
N3 C13 C14 124.3(3) ?
N3 C13 H13 117.9 ?
C14 C13 H13 117.9 ?
C15 C14 C13 118.6(4) ?
C15 C14 H14 120.7 ?
C13 C14 H14 120.7 ?
C14 C15 C16 120.0(3) ?
C14 C15 H15 120.0 ?
C16 C15 H15 120.0 ?
C15 C16 C24 117.5(3) ?
C15 C16 C17 122.8(3) ?
C24 C16 C17 119.7(3) ?
C18 C17 C16 121.6(4) ?
C18 C17 H17 119.2 ?
C16 C17 H17 119.2 ?
C17 C18 C19 120.6(3) ?
C17 C18 H18 119.7 ?
C19 C18 H18 119.7 ?
C20 C19 C23 117.3(3) ?
C20 C19 C18 122.6(3) ?
C23 C19 C18 120.1(3) ?
C21 C20 C19 119.8(4) ?
C21 C20 H20 120.1 ?
C19 C20 H20 120.1 ?
C20 C21 C22 119.1(4) ?
C20 C21 H21 120.5 ?
C22 C21 H21 120.5 ?
N4 C22 C21 123.5(4) ?
N4 C22 H22 118.3 ?
C21 C22 H22 118.3 ?
N4 C23 C19 123.1(3) ?
N4 C23 C24 118.0(3) ?
C19 C23 C24 118.9(3) ?
N3 C24 C16 122.6(3) ?
N3 C24 C23 118.4(3) ?
C16 C24 C23 119.0(3) ?
O1 C25 N5 125.7(4) ?
O1 C25 H25 117.2 ?
N5 C25 H25 117.2 ?
N5 C26 H26A 109.5 ?
N5 C26 H26B 109.5 ?
H26A C26 H26B 109.5 ?
N5 C26 H26C 109.5 ?
H26A C26 H26C 109.5 ?
H26B C26 H26C 109.5 ?
N5 C27 H27A 109.5 ?
N5 C27 H27B 109.5 ?
H27A C27 H27B 109.5 ?
N5 C27 H27C 109.5 ?
H27A C27 H27C 109.5 ?
H27B C27 H27C 109.5 ?
O2 C28 N6 126.1(6) ?
O2 C28 H28 116.9 ?
N6 C28 H28 116.9 ?
N6 C29 H29A 109.5 ?
N6 C29 H29B 109.5 ?
H29A C29 H29B 109.5 ?
N6 C29 H29C 109.5 ?
H29A C29 H29C 109.5 ?
H29B C29 H29C 109.5 ?
N6 C30 H30A 109.5 ?
N6 C30 H30B 109.5 ?
H30A C30 H30B 109.5 ?
N6 C30 H30C 109.5 ?
H30A C30 H30C 109.5 ?
H30B C30 H30C 109.5 ?
O3 C31 N7 124.9(7) ?
O3 C31 H31 117.5 ?
N7 C31 H31 117.5 ?
N7 C32 H32A 109.5 ?
N7 C32 H32B 109.5 ?
H32A C32 H32B 109.5 ?
N7 C32 H32C 109.5 ?
H32A C32 H32C 109.5 ?
H32B C32 H32C 109.5 ?
N7 C33 H33A 109.5 ?
N7 C33 H33B 109.5 ?
H33A C33 H33B 109.5 ?
N7 C33 H33C 109.5 ?
H33A C33 H33C 109.5 ?
H33B C33 H33C 109.5 ?

loop_
_geom_bond_atom_site_label_1
_geom_bond_atom_site_label_2
_geom_bond_distance
_geom_bond_publ_flag
La1 O1 2.572(3) yes
La1 N3 2.694(3) yes
La1 N1 2.710(3) yes
La1 N4 2.721(3) yes
La1 N2 2.758(3) yes
La1 Cl2 2.7905(10) yes
La1 Cl1 2.7999(10) yes
La1 Cl3 2.8212(10) yes
O1 C25 1.237(4) ?
O2 C28 1.217(7) ?
O3 C31 1.213(7) ?
N1 C10 1.323(4) ?
N1 C11 1.366(4) ?
N2 C1 1.326(5) ?
N2 C12 1.361(4) ?
N3 C13 1.325(4) ?
N3 C24 1.365(4) ?
N4 C22 1.329(4) ?
N4 C23 1.356(4) ?
N5 C25 1.314(5) ?
N5 C26 1.445(5) ?
N5 C27 1.453(6) ?
N6 C28 1.310(7) ?
N6 C30 1.424(6) ?
N6 C29 1.455(7) ?
N7 C31 1.308(7) ?
N7 C32 1.397(8) ?
N7 C33 1.441(8) ?
C1 C2 1.405(6) ?
C1 H1 0.93 ?
C2 C3 1.365(6) ?
C2 H2 0.93 ?
C3 C4 1.389(6) ?
C3 H3 0.93 ?
C4 C12 1.403(5) ?
C4 C5 1.448(6) ?
C5 C6 1.337(6) ?
C5 H5 0.93 ?
C6 C7 1.424(6) ?
C6 H6 0.93 ?
C7 C8 1.398(6) ?
C7 C11 1.412(5) ?
C8 C9 1.375(6) ?
C8 H8 0.93 ?
C9 C10 1.384(5) ?
C9 H9 0.93 ?
C10 H10 0.93 ?
C11 C12 1.440(5) ?
C13 C14 1.400(5) ?
C13 H13 0.93 ?
C14 C15 1.355(5) ?
C14 H14 0.93 ?
C15 C16 1.402(5) ?
C15 H15 0.93 ?
C16 C24 1.411(5) ?
C16 C17 1.424(5) ?
C17 C18 1.342(6) ?
C17 H17 0.93 ?
C18 C19 1.430(5) ?
C18 H18 0.93 ?
C19 C20 1.404(5) ?
C19 C23 1.406(5) ?
C20 C21 1.355(6) ?
C20 H20 0.93 ?
C21 C22 1.399(5) ?
C21 H21 0.93 ?
C22 H22 0.93 ?
C23 C24 1.454(5) ?
C25 H25 0.93 ?
C26 H26A 0.96 ?
C26 H26B 0.96 ?
C26 H26C 0.96 ?
C27 H27A 0.96 ?
C27 H27B 0.96 ?
C27 H27C 0.96 ?
C28 H28 0.93 ?
C29 H29A 0.96 ?
C29 H29B 0.96 ?
C29 H29C 0.96 ?
C30 H30A 0.96 ?
C30 H30B 0.96 ?
C30 H30C 0.96 ?
C31 H31 0.93 ?
C32 H32A 0.96 ?
C32 H32B 0.96 ?
C32 H32C 0.96 ?
C33 H33A 0.96 ?
C33 H33B 0.96 ?
C33 H33C 0.96 ?

loop_
_geom_hbond_atom_site_label_D
_geom_hbond_atom_site_label_H
_geom_hbond_atom_site_label_A
_geom_hbond_site_symmetry_A
_geom_hbond_distance_DH
_geom_hbond_distance_HA
_geom_hbond_distance_DA
_geom_hbond_angle_DHA
C2 H2 Cl3 1_655 0.93 2.80 3.662(5) 155
C14 H14 O2 . 0.93 2.57 3.322(6) 139
C22 H22 Cl2 . 0.93 2.78 3.524(4) 138
C29 H29A Cl3 1_655 0.96 2.81 3.766(6) 176
C29 H29C O3 . 0.96 2.42 3.319(9) 157

loop_
_geom_torsion_atom_site_label_1
_geom_torsion_atom_site_label_2
_geom_torsion_atom_site_label_3
_geom_torsion_atom_site_label_4
_geom_torsion
N3 La1 O1 C25 -145.3(3)
N1 La1 O1 C25 43.6(3)
N4 La1 O1 C25 -110.9(3)
N2 La1 O1 C25 109.8(3)
Cl2 La1 O1 C25 12.5(4)
Cl1 La1 O1 C25 151.2(3)
Cl3 La1 O1 C25 -51.4(3)
O1 La1 N1 C10 -105.8(3)
N3 La1 N1 C10 -118.8(3)
N4 La1 N1 C10 16.9(4)
N2 La1 N1 C10 -178.3(3)
Cl2 La1 N1 C10 53.4(3)
Cl1 La1 N1 C10 130.9(3)
Cl3 La1 N1 C10 -32.5(3)
O1 La1 N1 C11 59.9(3)
N3 La1 N1 C11 46.9(3)
N4 La1 N1 C11 -177.4(2)
N2 La1 N1 C11 -12.6(2)
Cl2 La1 N1 C11 -140.8(3)
Cl1 La1 N1 C11 -63.4(3)
Cl3 La1 N1 C11 133.2(3)
O1 La1 N2 C1 101.3(3)
N3 La1 N2 C1 33.7(3)
N1 La1 N2 C1 179.5(3)
N4 La1 N2 C1 -11.4(4)
Cl2 La1 N2 C1 -124.6(3)
Cl1 La1 N2 C1 -46.2(3)
Cl3 La1 N2 C1 127.3(3)
O1 La1 N2 C12 -66.3(3)
N3 La1 N2 C12 -133.8(3)
N1 La1 N2 C12 11.9(2)
N4 La1 N2 C12 -179.0(2)
Cl2 La1 N2 C12 67.9(3)
Cl1 La1 N2 C12 146.2(3)
Cl3 La1 N2 C12 -40.3(3)
O1 La1 N3 C13 -33.8(3)
N1 La1 N3 C13 -21.1(3)
N4 La1 N3 C13 178.9(3)
N2 La1 N3 C13 27.5(3)
Cl2 La1 N3 C13 171.8(2)
Cl1 La1 N3 C13 101.2(3)
Cl3 La1 N3 C13 -107.3(3)
O1 La1 N3 C24 146.2(3)
N1 La1 N3 C24 158.9(2)
N4 La1 N3 C24 -1.2(2)
N2 La1 N3 C24 -152.5(3)
Cl2 La1 N3 C24 -8.2(3)
Cl1 La1 N3 C24 -78.8(3)
Cl3 La1 N3 C24 72.7(3)
O1 La1 N4 C22 142.5(3)
N3 La1 N4 C22 -179.5(3)
N1 La1 N4 C22 31.9(4)
N2 La1 N4 C22 -125.4(3)
Cl2 La1 N4 C22 -3.6(3)
Cl1 La1 N4 C22 -90.7(3)
Cl3 La1 N4 C22 83.6(3)
O1 La1 N4 C23 -36.7(3)
N3 La1 N4 C23 1.3(2)
N1 La1 N4 C23 -147.3(2)
N2 La1 N4 C23 55.4(3)
Cl2 La1 N4 C23 177.2(3)
Cl1 La1 N4 C23 90.1(2)
Cl3 La1 N4 C23 -95.6(3)
C12 N2 C1 C2 1.4(7)
La1 N2 C1 C2 -166.4(4)
N2 C1 C2 C3 -1.1(8)
C1 C2 C3 C4 -0.6(8)
C2 C3 C4 C12 1.7(7)
C2 C3 C4 C5 -178.9(4)
C3 C4 C5 C6 -176.6(4)
C12 C4 C5 C6 2.8(6)
C4 C5 C6 C7 -0.6(7)
C5 C6 C7 C8 179.1(4)
C5 C6 C7 C11 -2.5(7)
C11 C7 C8 C9 -0.7(6)
C6 C7 C8 C9 177.7(4)
C7 C8 C9 C10 0.3(7)
C11 N1 C10 C9 -0.7(6)
La1 N1 C10 C9 165.5(3)
C8 C9 C10 N1 0.5(7)
C10 N1 C11 C7 0.1(5)
La1 N1 C11 C7 -165.8(3)
C10 N1 C11 C12 178.9(3)
La1 N1 C11 C12 13.0(4)
C8 C7 C11 N1 0.6(6)
C6 C7 C11 N1 -177.9(4)
C8 C7 C11 C12 -178.2(4)
C6 C7 C11 C12 3.3(6)
C1 N2 C12 C4 -0.2(6)
La1 N2 C12 C4 167.8(3)
C1 N2 C12 C11 -179.1(4)
La1 N2 C12 C11 -11.1(4)
C3 C4 C12 N2 -1.4(6)
C5 C4 C12 N2 179.2(3)
C3 C4 C12 C11 177.5(4)
C5 C4 C12 C11 -1.9(5)
N1 C11 C12 N2 -1.0(5)
C7 C11 C12 N2 177.8(3)
N1 C11 C12 C4 -179.9(3)
C7 C11 C12 C4 -1.2(5)
C24 N3 C13 C14 0.8(6)
La1 N3 C13 C14 -179.2(3)
N3 C13 C14 C15 -1.0(6)
C13 C14 C15 C16 0.0(6)
C14 C15 C16 C24 1.0(6)
C14 C15 C16 C17 -179.0(4)
C15 C16 C17 C18 -178.0(4)
C24 C16 C17 C18 1.9(6)
C16 C17 C18 C19 -0.5(6)
C17 C18 C19 C20 179.0(4)
C17 C18 C19 C23 -0.9(6)
C23 C19 C20 C21 -0.1(6)
C18 C19 C20 C21 180.0(4)
C19 C20 C21 C22 -0.5(6)
C23 N4 C22 C21 -0.6(6)
La1 N4 C22 C21 -179.8(3)
C20 C21 C22 N4 0.9(6)
C22 N4 C23 C19 -0.1(5)
La1 N4 C23 C19 179.1(3)
C22 N4 C23 C24 179.3(3)
La1 N4 C23 C24 -1.5(4)
C20 C19 C23 N4 0.5(5)
C18 C19 C23 N4 -179.6(3)
C20 C19 C23 C24 -179.0(3)
C18 C19 C23 C24 1.0(5)
C13 N3 C24 C16 0.3(5)
La1 N3 C24 C16 -179.7(3)
C13 N3 C24 C23 -179.0(3)
La1 N3 C24 C23 1.0(4)
C15 C16 C24 N3 -1.2(5)
C17 C16 C24 N3 178.9(3)
C15 C16 C24 C23 178.1(3)
C17 C16 C24 C23 -1.8(5)
N4 C23 C24 N3 0.3(5)
C19 C23 C24 N3 179.8(3)
N4 C23 C24 C16 -179.0(3)
C19 C23 C24 C16 0.4(5)
La1 O1 C25 N5 -152.2(3)
C26 N5 C25 O1 -1.7(6)
C27 N5 C25 O1 178.4(4)
C30 N6 C28 O2 -1.9(10)
C29 N6 C28 O2 175.0(7)
C32 N7 C31 O3 1.7(10)
C33 N7 C31 O3 -178.2(6)
